data_1572797
loop_
_publ_author_name
'Xu, Ke'
'Li, Nengquan'
'Ye, Zeyuan'
'Guo, Yuxi'
'Wu, Yuxin'
'Gui, Chenghao'
'Yin, Xiaojun'
'Miao, Jingsheng'
'Cao, Xiaosong'
'Yang, Chuluo'

_publ_section_title
;
 High-performance deep-blue electroluminescence from multi-resonance TADF
 emitters with a spirofluorene-fused double boron framework.
;
_journal_issue 43
_journal_name_full 'Chemical science'
_journal_page_first 18076
_journal_page_last 18084
_journal_paper_doi 10.1039/d4sc04835k
_journal_volume 15
_journal_year 2024
_chemical_formula_moiety 'C86 H59 B2 N3'
_chemical_formula_sum 'C86 H59 B2 N3'
_chemical_formula_weight 1155.98
_chemical_name_systematic DB-SF1
_space_group_crystal_system triclinic
_space_group_IT_number 2
_space_group_name_Hall '-P 1'
_space_group_name_H-M_alt 'P -1'
_atom_sites_solution_hydrogens geom
_atom_sites_solution_primary dual
_audit_creation_date 2024-04-07
_audit_creation_method
;
Olex2 1.5
(compiled 2022.04.07 svn.rca3783a0 for OlexSys, GUI svn.r6498)
;
_audit_update_record
;
2024-07-09 deposited with the CCDC.	2024-09-26 downloaded from the CCDC.
;
_cell_angle_alpha 113.4050(10)
_cell_angle_beta 95.369(2)
_cell_angle_gamma 91.274(2)
_cell_formula_units_Z 2
_cell_length_a 13.8977(6)
_cell_length_b 16.6183(7)
_cell_length_c 20.3259(8)
_cell_measurement_reflns_used 9766
_cell_measurement_temperature 170.00
_cell_measurement_theta_max 60.647
_cell_measurement_theta_min 2.784
_cell_volume 4280.2(3)
_computing_cell_refinement 'SAINT V8.40B (Bruker Nano, Inc., 2019)'
_computing_data_collection 'Bruker Instrument Service vV6.2.14'
_computing_data_reduction 'SAINT V8.40B (Bruker Nano, Inc., 2019)'
_computing_molecular_graphics 'Olex2 1.5 (Dolomanov et al., 2009)'
_computing_publication_material 'Olex2 1.5 (Dolomanov et al., 2009)'
_computing_structure_refinement 'SHELXL 2019/2 (Sheldrick, 2015)'
_computing_structure_solution 'SHELXT 2018/2 (Sheldrick, 2018)'
_diffrn_ambient_temperature 170.00
_diffrn_measured_fraction_theta_full 0.995
_diffrn_measured_fraction_theta_max 0.990
_diffrn_measurement_device_type 'Bruker D8 Venture'
_diffrn_measurement_method '\w and \f scans'
_diffrn_radiation_type GaK\a
_diffrn_radiation_wavelength 1.34139
_diffrn_reflns_av_R_equivalents 0.0610
_diffrn_reflns_av_unetI/netI 0.0545
_diffrn_reflns_Laue_measured_fraction_full 0.995
_diffrn_reflns_Laue_measured_fraction_max 0.990
_diffrn_reflns_limit_h_max 18
_diffrn_reflns_limit_h_min -18
_diffrn_reflns_limit_k_max 21
_diffrn_reflns_limit_k_min -21
_diffrn_reflns_limit_l_max 26
_diffrn_reflns_limit_l_min -26
_diffrn_reflns_number 93546
_diffrn_reflns_point_group_measured_fraction_full 0.995
_diffrn_reflns_point_group_measured_fraction_max 0.990
_diffrn_reflns_theta_full 53.594
_diffrn_reflns_theta_max 60.748
_diffrn_reflns_theta_min 2.074
_diffrn_source_current 3.57
_diffrn_source_power 0.24957869999999996
_diffrn_source_voltage 69.91
_exptl_absorpt_coefficient_mu 0.249
_exptl_absorpt_correction_T_max 0.7519
_exptl_absorpt_correction_T_min 0.6330
_exptl_absorpt_correction_type multi-scan
_exptl_absorpt_process_details
;
SADABS-2016/2 (Bruker,2016/2) was used for absorption correction.
wR2(int) was 0.1088 before and 0.0654 after correction.
The Ratio of minimum to maximum transmission is 0.8419.
The \l/2 correction factor is Not present.
;
_exptl_crystal_colour yellow
_exptl_crystal_colour_primary yellow
_exptl_crystal_density_diffrn 0.897
_exptl_crystal_description block
_exptl_crystal_F_000 1212
_exptl_crystal_size_max 0.09
_exptl_crystal_size_mid 0.07
_exptl_crystal_size_min 0.05
_refine_diff_density_max 0.436
_refine_diff_density_min -0.387
_refine_diff_density_rms 0.080
_refine_ls_extinction_method none
_refine_ls_goodness_of_fit_ref 1.040
_refine_ls_hydrogen_treatment constr
_refine_ls_matrix_type full
_refine_ls_number_parameters 826
_refine_ls_number_reflns 19549
_refine_ls_number_restraints 0
_refine_ls_restrained_S_all 1.040
_refine_ls_R_factor_all 0.1026
_refine_ls_R_factor_gt 0.0861
_refine_ls_shift/su_max 0.005
_refine_ls_shift/su_mean 0.000
_refine_ls_structure_factor_coef Fsqd
_refine_ls_weighting_details 'w=1/[\s^2^(Fo^2^)+(0.1742P)^2^+2.9938P] where P=(Fo^2^+2Fc^2^)/3'
_refine_ls_weighting_scheme calc
_refine_ls_wR_factor_gt 0.2770
_refine_ls_wR_factor_ref 0.2896
_reflns_Friedel_coverage 0.000
_reflns_number_gt 14086
_reflns_number_total 19549
_reflns_threshold_expression 'I > 2\s(I)'
_cod_data_source_file d4sc04835k2.cif
_cod_data_source_block 240403_db_sf1_0m
_cod_depositor_comments 'Adding full bibliography for 1572797--1572798.cif.'
_cod_database_code 1572797
_shelx_shelxl_version_number 2019/2
_shelx_space_group_comment
;
The symmetry employed for this shelxl refinement is uniquely defined
by the following loop, which should always be used as a source of
symmetry information in preference to the above space-group names.
They are only intended as comments.
;
_shelx_estimated_absorpt_t_max 0.988
_shelx_estimated_absorpt_t_min 0.978
_olex2_refinement_description
;
1. Fixed Uiso
 At 1.2 times of:
  All C(H) groups
 At 1.5 times of:
  All C(H,H,H) groups
2.a Aromatic/amide H refined with riding coordinates:
 C3(H3), C7(H7), C9(H9), C11(H11), C13(H13), C15(H15), C17(H17), C23(H23),
 C25(H25), C29(H29), C30(H30), C31(H31), C35(H35), C37(H37), C39(H39), C45(H45),
  C47(H47), C49(H49), C50(H50), C51(H51), C52(H52), C53(H53), C54(H54),
 C55(H55), C57(H57), C59(H59), C61(H61), C64(H64), C65(H65), C67(H67), C69(H69),
  C71(H71), C73(H73), C75(H75), C76(H76), C77(H77), C78(H78), C79(H79),
 C82(H82), C84(H84), C86(H86)
2.b Idealised Me refined as rotating group:
 C5(H5A,H5B,H5C), C21(H21A,H21B,H21C), C41(H41A,H41B,H41C), C81(H81A,H81B,
 H81C), C83(H83A,H83B,H83C), C85(H85A,H85B,H85C)
;
_smtbx_masks_void_probe_radius 1.2
_smtbx_masks_void_truncation_radius 1.2
_olex2_submission_special_instructions 'No special instructions were received'

loop_
_space_group_symop_operation_xyz
'x, y, z'
'-x, -y, -z'

loop_
_atom_site_label
_atom_site_type_symbol
_atom_site_fract_x
_atom_site_fract_y
_atom_site_fract_z
_atom_site_U_iso_or_equiv
_atom_site_adp_type
_atom_site_occupancy
_atom_site_site_symmetry_order
_atom_site_calc_flag
_atom_site_refinement_flags_posn
_atom_site_refinement_flags_adp
_atom_site_refinement_flags_occupancy
_atom_site_disorder_assembly
_atom_site_disorder_group
N1 N 0.38284(16) 0.04089(13) 0.33123(10) 0.0307(4) Uani 1 1 d . . . . .
C1 C 0.39290(18) 0.10019(14) 0.17568(11) 0.0271(5) Uani 1 1 d . . . . .
B1 B 0.3368(2) -0.04632(16) 0.17767(13) 0.0285(5) Uani 1 1 d . . . . .
N2 N 0.36628(15) 0.06434(12) 0.10098(10) 0.0272(4) Uani 1 1 d . . . . .
C2 C 0.6395(2) 0.31473(17) 0.41514(15) 0.0426(6) Uani 1 1 d . . . . .
B2 B 0.4456(2) 0.24389(16) 0.16724(13) 0.0266(5) Uani 1 1 d . . . . .
N3 N 0.51430(16) 0.30294(12) 0.31767(10) 0.0292(4) Uani 1 1 d . . . . .
C3 C 0.3550(2) -0.21048(16) -0.01894(13) 0.0363(6) Uani 1 1 d . . . . .
H3 H 0.350531 -0.272105 -0.046681 0.044 Uiso 1 1 calc R U . . .
C4 C 0.34013(18) -0.08627(15) 0.09514(12) 0.0280(5) Uani 1 1 d . . . . .
C5 C 0.3805(2) 0.3857(2) 0.42035(17) 0.0494(7) Uani 1 1 d . . . . .
H5A H 0.381435 0.408244 0.382600 0.074 Uiso 1 1 calc R U . . .
H5B H 0.352295 0.428197 0.461665 0.074 Uiso 1 1 calc R U . . .
H5C H 0.341350 0.329770 0.401414 0.074 Uiso 1 1 calc R U . . .
C6 C 0.66477(19) 0.51344(15) 0.18317(12) 0.0302(5) Uani 1 1 d . . . . .
C7 C 0.1935(2) -0.16827(18) 0.44256(14) 0.0393(6) Uani 1 1 d . . . . .
H7 H 0.229633 -0.117036 0.476523 0.047 Uiso 1 1 calc R U . . .
C8 C 0.24296(19) -0.15012(16) 0.32845(13) 0.0312(5) Uani 1 1 d . . . . .
C9 C -0.1147(2) -0.3319(2) 0.10398(17) 0.0482(7) Uani 1 1 d . . . . .
H9 H -0.172988 -0.345537 0.072175 0.058 Uiso 1 1 calc R U . . .
C10 C 0.36093(17) -0.02898(14) 0.06155(11) 0.0263(5) Uani 1 1 d . . . . .
C11 C 0.1306(2) -0.51557(17) 0.11142(15) 0.0393(6) Uani 1 1 d . . . . .
H11 H 0.080692 -0.553478 0.077249 0.047 Uiso 1 1 calc R U . . .
C12 C 0.34531(18) 0.12041(15) 0.06404(12) 0.0281(5) Uani 1 1 d . . . . .
C13 C 0.8405(2) 0.69111(17) 0.32996(15) 0.0390(6) Uani 1 1 d . . . . .
H13 H 0.885434 0.738581 0.337146 0.047 Uiso 1 1 calc R U . . .
C14 C 0.46662(19) 0.21934(14) 0.28364(12) 0.0284(5) Uani 1 1 d . . . . .
C15 C -0.0521(2) -0.39770(19) 0.09875(15) 0.0391(6) Uani 1 1 d . . . . .
H15 H -0.067487 -0.456365 0.064670 0.047 Uiso 1 1 calc R U . . .
C16 C 0.32958(18) -0.04082(15) 0.30363(12) 0.0288(5) Uani 1 1 d . . . . .
C17 C 0.5172(2) 0.12216(19) 0.51447(14) 0.0452(7) Uani 1 1 d . . . . .
H17 H 0.577803 0.115542 0.536937 0.054 Uiso 1 1 calc R U . . .
C18 C 0.21856(18) -0.20016(15) 0.25388(13) 0.0299(5) Uani 1 1 d . . . . .
C19 C 0.6052(3) 0.3799(2) 0.53939(16) 0.0550(9) Uani 1 1 d . . . . .
C20 C 0.60284(19) 0.55942(15) 0.14517(13) 0.0313(5) Uani 1 1 d . . . . .
C21 C 0.4787(4) 0.2272(3) 0.63708(16) 0.0797(14) Uani 1 1 d . . . . .
H21A H 0.441910 0.199572 0.662307 0.120 Uiso 1 1 calc R U . . .
H21B H 0.461784 0.288261 0.651094 0.120 Uiso 1 1 calc R U . . .
H21C H 0.548190 0.225842 0.650045 0.120 Uiso 1 1 calc R U . . .
C22 C 0.38676(18) 0.20725(14) 0.09150(11) 0.0266(5) Uani 1 1 d . . . . .
C23 C 0.5306(2) 0.61593(17) 0.17089(14) 0.0372(6) Uani 1 1 d . . . . .
H23 H 0.512100 0.628820 0.217673 0.045 Uiso 1 1 calc R U . . .
C24 C 0.18936(18) -0.37169(15) 0.20101(12) 0.0300(5) Uani 1 1 d . . . . .
C25 C 0.4512(2) 0.17071(15) 0.32388(12) 0.0318(5) Uani 1 1 d . . . . .
H25 H 0.472177 0.194153 0.374120 0.038 Uiso 1 1 calc R U . . .
C26 C 0.43396(18) 0.18781(14) 0.20882(11) 0.0272(5) Uani 1 1 d . . . . .
C27 C 0.4956(2) 0.07525(16) 0.44016(13) 0.0360(6) Uani 1 1 d . . . . .
C28 C 0.63701(18) 0.47901(15) 0.28505(12) 0.0293(5) Uani 1 1 d . . . . .
C29 C 0.7515(2) 0.43481(19) 0.00096(14) 0.0424(6) Uani 1 1 d . . . . .
H29 H 0.733820 0.443050 -0.042130 0.051 Uiso 1 1 calc R U . . .
C30 C 0.60262(19) 0.43057(15) 0.32046(12) 0.0296(5) Uani 1 1 d . . . . .
H30 H 0.620362 0.448237 0.370733 0.036 Uiso 1 1 calc R U . . .
C31 C 0.5844(2) 0.57876(19) 0.03266(15) 0.0429(7) Uani 1 1 d . . . . .
H31 H 0.602384 0.565785 -0.014267 0.051 Uiso 1 1 calc R U . . .
C32 C 0.54657(19) 0.33186(14) 0.39408(12) 0.0299(5) Uani 1 1 d . . . . .
C33 C 0.4544(3) 0.17753(19) 0.55646(14) 0.0492(8) Uani 1 1 d . . . . .
C34 C 0.37773(18) 0.04776(14) 0.21413(11) 0.0277(5) Uani 1 1 d . . . . .
C35 C 0.2173(2) -0.54782(18) 0.12398(16) 0.0447(7) Uani 1 1 d . . . . .
H35 H 0.227081 -0.608317 0.098595 0.054 Uiso 1 1 calc R U . . .
C36 C 0.30563(19) -0.08906(14) 0.22813(12) 0.0291(5) Uani 1 1 d . . . . .
C37 C 0.3661(3) 0.18708(19) 0.52326(15) 0.0494(8) Uani 1 1 d . . . . .
H37 H 0.322019 0.224962 0.551834 0.059 Uiso 1 1 calc R U . . .
C38 C 0.70753(18) 0.55483(15) 0.31090(12) 0.0299(5) Uani 1 1 d . . . . .
C39 C 0.5128(3) 0.39415(18) 0.51662(14) 0.0489(8) Uani 1 1 d . . . . .
H39 H 0.469324 0.420049 0.551498 0.059 Uiso 1 1 calc R U . . .
C40 C 0.70515(19) 0.47763(16) 0.06207(13) 0.0331(5) Uani 1 1 d . . . . .
C41 C 0.2478(3) 0.1555(2) 0.41223(19) 0.0557(8) Uani 1 1 d . . . . .
H41A H 0.196287 0.162294 0.443499 0.083 Uiso 1 1 calc R U . . .
H41B H 0.230656 0.104502 0.366601 0.083 Uiso 1 1 calc R U . . .
H41C H 0.255398 0.208473 0.402608 0.083 Uiso 1 1 calc R U . . .
C42 C 0.51045(18) 0.32958(14) 0.20682(11) 0.0268(5) Uani 1 1 d . . . . .
C43 C 0.4814(2) 0.37157(15) 0.44374(12) 0.0355(6) Uani 1 1 d . . . . .
C44 C 0.15284(18) -0.28161(15) 0.24081(12) 0.0285(5) Uani 1 1 d . . . . .
C45 C 0.2566(2) 0.14059(17) -0.03562(14) 0.0377(6) Uani 1 1 d . . . . .
H45 H 0.211415 0.118619 -0.077793 0.045 Uiso 1 1 calc R U . . .
C46 C 0.11607(18) -0.42690(16) 0.14906(13) 0.0315(5) Uani 1 1 d . . . . .
C47 C 0.8246(2) 0.66950(17) 0.38759(14) 0.0388(6) Uani 1 1 d . . . . .
H47 H 0.859949 0.701522 0.433469 0.047 Uiso 1 1 calc R U . . .
C48 C 0.6287(2) 0.54015(16) 0.07540(13) 0.0339(5) Uani 1 1 d . . . . .
C49 C 0.36250(19) 0.25678(16) 0.05058(13) 0.0324(5) Uani 1 1 d . . . . .
H49 H 0.389976 0.315271 0.067443 0.039 Uiso 1 1 calc R U . . .
C50 C 0.24923(18) -0.16925(15) 0.20544(12) 0.0288(5) Uani 1 1 d . . . . .
H50 H 0.232106 -0.202645 0.155302 0.035 Uiso 1 1 calc R U . . .
C51 C 0.7913(2) 0.64381(16) 0.26169(14) 0.0362(6) Uani 1 1 d . . . . .
H51 H 0.803276 0.658009 0.222160 0.043 Uiso 1 1 calc R U . . .
C52 C 0.2980(2) -0.07208(16) 0.35343(13) 0.0329(5) Uani 1 1 d . . . . .
H52 H 0.314560 -0.039576 0.403758 0.039 Uiso 1 1 calc R U . . .
C53 C 0.27770(19) -0.40390(17) 0.21274(14) 0.0349(5) Uani 1 1 d . . . . .
H53 H 0.327979 -0.366310 0.246683 0.042 Uiso 1 1 calc R U . . .
C54 C 0.38324(19) -0.06270(15) -0.01012(12) 0.0306(5) Uani 1 1 d . . . . .
H54 H 0.401270 -0.023645 -0.031240 0.037 Uiso 1 1 calc R U . . .
C55 C 0.0858(2) -0.29592(19) 0.41595(15) 0.0409(6) Uani 1 1 d . . . . .
H55 H 0.049401 -0.331568 0.432715 0.049 Uiso 1 1 calc R U . . .
C56 C 0.54091(18) 0.35460(14) 0.28141(12) 0.0280(5) Uani 1 1 d . . . . .
C57 C -0.0086(2) -0.22419(18) 0.20148(15) 0.0394(6) Uani 1 1 d . . . . .
H57 H 0.005306 -0.165662 0.236238 0.047 Uiso 1 1 calc R U . . .
C58 C 0.72932(19) 0.46220(15) 0.12478(12) 0.0316(5) Uani 1 1 d . . . . .
C59 C 0.3012(2) 0.22474(17) -0.01235(14) 0.0382(6) Uani 1 1 d . . . . .
H59 H 0.289433 0.259236 -0.039629 0.046 Uiso 1 1 calc R U . . .
C60 C 0.05526(18) -0.28883(16) 0.19624(13) 0.0308(5) Uani 1 1 d . . . . .
C61 C 0.8014(2) 0.40839(17) 0.12785(15) 0.0408(6) Uani 1 1 d . . . . .
H61 H 0.818677 0.399197 0.170559 0.049 Uiso 1 1 calc R U . . .
C62 C 0.61063(19) 0.45398(14) 0.21038(12) 0.0288(5) Uani 1 1 d . . . . .
C63 C 0.3400(2) 0.14232(17) 0.44847(14) 0.0406(6) Uani 1 1 d . . . . .
C64 C 0.27762(19) 0.08897(16) 0.00235(13) 0.0319(5) Uani 1 1 d . . . . .
H64 H 0.246169 0.032072 -0.013394 0.038 Uiso 1 1 calc R U . . .
C65 C 0.1370(2) -0.2213(2) 0.46496(15) 0.0420(6) Uani 1 1 d . . . . .
H65 H 0.133909 -0.205293 0.515043 0.050 Uiso 1 1 calc R U . . .
C66 C 0.4071(2) 0.08607(15) 0.40907(11) 0.0305(5) Uani 1 1 d . . . . .
C67 C -0.0939(2) -0.2476(2) 0.15418(17) 0.0462(7) Uani 1 1 d . . . . .
H67 H -0.138434 -0.204171 0.156880 0.055 Uiso 1 1 calc R U . . .
C68 C 0.72464(19) 0.57569(15) 0.25231(12) 0.0309(5) Uani 1 1 d . . . . .
C69 C 0.8486(2) 0.36756(19) 0.06662(17) 0.0476(7) Uani 1 1 d . . . . .
H69 H 0.898982 0.330348 0.068025 0.057 Uiso 1 1 calc R U . . .
C70 C 0.14112(18) -0.26824(16) 0.31897(13) 0.0303(5) Uani 1 1 d . . . . .
C71 C 0.8241(2) 0.37980(19) 0.00387(16) 0.0459(7) Uani 1 1 d . . . . .
H71 H 0.856887 0.350542 -0.037292 0.055 Uiso 1 1 calc R U . . .
C72 C 0.40451(19) 0.08680(15) 0.28984(12) 0.0294(5) Uani 1 1 d . . . . .
C73 C 0.5130(2) 0.6369(2) 0.05916(17) 0.0479(7) Uani 1 1 d . . . . .
H73 H 0.483285 0.665190 0.030820 0.058 Uiso 1 1 calc R U . . .
C74 C 0.03455(18) -0.37500(16) 0.14526(13) 0.0303(5) Uani 1 1 d . . . . .
C75 C 0.2912(2) -0.49248(19) 0.17376(15) 0.0417(6) Uani 1 1 d . . . . .
H75 H 0.351362 -0.515413 0.181132 0.050 Uiso 1 1 calc R U . . .
C76 C 0.54757(18) 0.38180(14) 0.17269(12) 0.0280(5) Uani 1 1 d . . . . .
H76 H 0.528396 0.366491 0.122880 0.034 Uiso 1 1 calc R U . . .
C77 C 0.4854(2) 0.65362(19) 0.12693(17) 0.0451(7) Uani 1 1 d . . . . .
H77 H 0.434666 0.691449 0.143712 0.054 Uiso 1 1 calc R U . . .
C78 C 0.3791(2) -0.15231(16) -0.04997(13) 0.0339(5) Uani 1 1 d . . . . .
H78 H 0.392589 -0.174564 -0.098764 0.041 Uiso 1 1 calc R U . . .
C79 C 0.6670(3) 0.3406(2) 0.48819(17) 0.0527(8) Uani 1 1 d . . . . .
H79 H 0.730765 0.330929 0.503596 0.063 Uiso 1 1 calc R U . . .
C80 C 0.19503(19) -0.19342(16) 0.36833(13) 0.0311(5) Uani 1 1 d . . . . .
C81 C 0.5674(2) 0.0185(2) 0.39585(16) 0.0489(7) Uani 1 1 d . . . . .
H81A H 0.614050 0.002251 0.426963 0.073 Uiso 1 1 calc R U . . .
H81B H 0.601646 0.050803 0.372940 0.073 Uiso 1 1 calc R U . . .
H81C H 0.533543 -0.034747 0.358585 0.073 Uiso 1 1 calc R U . . .
C82 C 0.75762(19) 0.60164(16) 0.37912(13) 0.0346(5) Uani 1 1 d . . . . .
H82 H 0.746237 0.587502 0.418779 0.041 Uiso 1 1 calc R U . . .
C83 C 0.7068(3) 0.2687(3) 0.3600(2) 0.0642(9) Uani 1 1 d . . . . .
H83A H 0.773937 0.288772 0.380703 0.096 Uiso 1 1 calc R U . . .
H83B H 0.692281 0.282243 0.317497 0.096 Uiso 1 1 calc R U . . .
H83C H 0.698004 0.205110 0.345774 0.096 Uiso 1 1 calc R U . . .
C84 C 0.3380(2) -0.17718(15) 0.05258(13) 0.0331(5) Uani 1 1 d . . . . .
H84 H 0.324229 -0.217087 0.073908 0.040 Uiso 1 1 calc R U . . .
C85 C 0.6399(5) 0.4052(3) 0.61871(19) 0.0896(16) Uani 1 1 d . . . . .
H85A H 0.694106 0.449639 0.633647 0.134 Uiso 1 1 calc R U . . .
H85B H 0.661089 0.353084 0.625806 0.134 Uiso 1 1 calc R U . . .
H85C H 0.586710 0.429129 0.647748 0.134 Uiso 1 1 calc R U . . .
C86 C 0.08640(19) -0.32023(18) 0.34219(15) 0.0361(6) Uani 1 1 d . . . . .
H86 H 0.049983 -0.371441 0.308493 0.043 Uiso 1 1 calc R U . . .

loop_
_atom_site_aniso_label
_atom_site_aniso_U_11
_atom_site_aniso_U_22
_atom_site_aniso_U_33
_atom_site_aniso_U_23
_atom_site_aniso_U_13
_atom_site_aniso_U_12
N1 0.0513(12) 0.0222(9) 0.0160(8) 0.0066(7) -0.0003(8) -0.0113(8)
C1 0.0414(13) 0.0190(10) 0.0178(10) 0.0053(8) 0.0005(9) -0.0068(9)
B1 0.0428(15) 0.0196(11) 0.0204(11) 0.0063(9) -0.0001(10) -0.0076(10)
N2 0.0425(11) 0.0189(9) 0.0164(8) 0.0046(7) -0.0009(7) -0.0074(8)
C2 0.0571(17) 0.0279(12) 0.0391(14) 0.0124(11) -0.0072(12) -0.0039(12)
B2 0.0392(14) 0.0199(11) 0.0185(11) 0.0058(9) 0.0030(10) -0.0023(10)
N3 0.0486(12) 0.0190(9) 0.0166(9) 0.0048(7) 0.0001(8) -0.0091(8)
C3 0.0535(16) 0.0216(11) 0.0258(12) 0.0011(9) 0.0053(11) -0.0004(10)
C4 0.0396(13) 0.0216(10) 0.0199(10) 0.0060(8) 0.0004(9) -0.0054(9)
C5 0.0559(18) 0.0402(15) 0.0438(16) 0.0077(13) 0.0087(13) -0.0021(13)
C6 0.0437(13) 0.0222(11) 0.0212(10) 0.0059(9) 0.0031(9) -0.0095(9)
C7 0.0533(16) 0.0378(14) 0.0273(12) 0.0143(11) 0.0037(11) -0.0068(12)
C8 0.0412(13) 0.0289(12) 0.0250(11) 0.0129(9) 0.0023(10) -0.0034(10)
C9 0.0392(15) 0.0606(19) 0.0507(17) 0.0326(15) -0.0108(13) -0.0094(13)
C10 0.0349(12) 0.0188(10) 0.0188(10) 0.0021(8) -0.0005(8) -0.0068(8)
C11 0.0510(16) 0.0270(12) 0.0359(13) 0.0090(10) 0.0038(11) -0.0081(11)
C12 0.0408(13) 0.0221(10) 0.0199(10) 0.0071(8) 0.0028(9) -0.0023(9)
C13 0.0388(14) 0.0302(13) 0.0410(14) 0.0075(11) 0.0048(11) -0.0101(10)
C14 0.0458(13) 0.0175(10) 0.0179(10) 0.0038(8) 0.0014(9) -0.0072(9)
C15 0.0389(14) 0.0400(14) 0.0367(13) 0.0165(11) -0.0056(11) -0.0101(11)
C16 0.0417(13) 0.0215(10) 0.0219(10) 0.0083(9) 0.0003(9) -0.0058(9)
C17 0.0655(19) 0.0421(15) 0.0237(12) 0.0121(11) -0.0071(12) -0.0140(13)
C18 0.0402(13) 0.0222(11) 0.0261(11) 0.0097(9) -0.0001(9) -0.0069(9)
C19 0.097(3) 0.0351(15) 0.0285(14) 0.0146(12) -0.0201(15) -0.0167(16)
C20 0.0424(13) 0.0229(11) 0.0261(11) 0.0088(9) -0.0006(10) -0.0111(10)
C21 0.138(4) 0.063(2) 0.0169(13) -0.0018(14) -0.0047(18) -0.021(2)
C22 0.0377(12) 0.0226(10) 0.0190(10) 0.0084(8) 0.0019(9) -0.0034(9)
C23 0.0467(15) 0.0310(12) 0.0310(12) 0.0098(10) 0.0042(11) -0.0060(11)
C24 0.0396(13) 0.0262(11) 0.0259(11) 0.0135(9) 0.0004(9) -0.0077(9)
C25 0.0533(15) 0.0219(11) 0.0167(10) 0.0056(8) -0.0010(10) -0.0075(10)
C26 0.0444(13) 0.0165(10) 0.0170(10) 0.0035(8) 0.0020(9) -0.0065(9)
C27 0.0552(16) 0.0288(12) 0.0237(11) 0.0113(10) 0.0018(11) -0.0094(11)
C28 0.0412(13) 0.0208(10) 0.0226(11) 0.0058(9) 0.0020(9) -0.0056(9)
C29 0.0561(17) 0.0413(15) 0.0252(12) 0.0097(11) 0.0043(11) -0.0152(13)
C30 0.0456(13) 0.0221(10) 0.0168(10) 0.0041(8) 0.0019(9) -0.0081(9)
C31 0.0594(18) 0.0396(14) 0.0308(13) 0.0176(11) -0.0010(12) -0.0131(13)
C32 0.0510(14) 0.0190(10) 0.0175(10) 0.0067(8) -0.0017(9) -0.0084(9)
C33 0.085(2) 0.0366(14) 0.0194(12) 0.0064(11) 0.0003(13) -0.0157(14)
C34 0.0418(13) 0.0214(10) 0.0178(10) 0.0064(8) 0.0021(9) -0.0068(9)
C35 0.0577(18) 0.0295(13) 0.0457(16) 0.0120(12) 0.0134(13) 0.0045(12)
C36 0.0438(13) 0.0195(10) 0.0211(10) 0.0063(8) 0.0008(9) -0.0050(9)
C37 0.079(2) 0.0327(14) 0.0291(13) 0.0027(11) 0.0198(14) -0.0042(14)
C38 0.0389(13) 0.0215(10) 0.0253(11) 0.0056(9) 0.0038(9) -0.0049(9)
C39 0.090(2) 0.0311(13) 0.0208(12) 0.0064(10) 0.0070(13) -0.0107(14)
C40 0.0445(14) 0.0248(11) 0.0260(11) 0.0071(9) 0.0016(10) -0.0130(10)
C41 0.062(2) 0.0534(19) 0.0538(19) 0.0220(16) 0.0145(16) 0.0118(16)
C42 0.0391(12) 0.0193(10) 0.0192(10) 0.0056(8) 0.0017(9) -0.0047(9)
C43 0.0603(17) 0.0223(11) 0.0208(11) 0.0063(9) 0.0026(10) -0.0093(11)
C44 0.0363(12) 0.0247(11) 0.0260(11) 0.0127(9) 0.0008(9) -0.0064(9)
C45 0.0467(15) 0.0350(13) 0.0300(12) 0.0149(11) -0.0095(11) -0.0066(11)
C46 0.0383(13) 0.0297(12) 0.0269(11) 0.0126(10) 0.0015(10) -0.0087(10)
C47 0.0431(14) 0.0310(13) 0.0301(12) 0.0012(10) -0.0014(10) -0.0088(11)
C48 0.0455(14) 0.0275(12) 0.0265(11) 0.0099(9) 0.0010(10) -0.0134(10)
C49 0.0428(14) 0.0232(11) 0.0308(12) 0.0112(9) 0.0010(10) -0.0009(10)
C50 0.0416(13) 0.0223(11) 0.0216(10) 0.0090(9) -0.0001(9) -0.0074(9)
C51 0.0458(15) 0.0270(12) 0.0326(12) 0.0088(10) 0.0068(11) -0.0093(10)
C52 0.0487(14) 0.0279(12) 0.0206(10) 0.0096(9) -0.0004(10) -0.0074(10)
C53 0.0387(13) 0.0341(13) 0.0356(13) 0.0188(11) 0.0005(10) -0.0036(10)
C54 0.0440(14) 0.0266(11) 0.0187(10) 0.0067(9) 0.0034(9) -0.0049(10)
C55 0.0426(14) 0.0475(16) 0.0445(15) 0.0308(13) 0.0071(12) -0.0063(12)
C56 0.0444(13) 0.0193(10) 0.0178(10) 0.0050(8) 0.0042(9) -0.0046(9)
C57 0.0461(15) 0.0349(13) 0.0427(14) 0.0215(12) 0.0043(12) 0.0014(11)
C58 0.0457(14) 0.0211(10) 0.0237(11) 0.0047(9) 0.0048(10) -0.0103(10)
C59 0.0532(16) 0.0298(12) 0.0322(13) 0.0156(10) -0.0060(11) 0.0000(11)
C60 0.0361(12) 0.0300(12) 0.0293(11) 0.0161(10) 0.0011(9) -0.0072(10)
C61 0.0557(17) 0.0289(13) 0.0353(13) 0.0105(11) 0.0051(12) -0.0025(12)
C62 0.0450(13) 0.0197(10) 0.0198(10) 0.0063(8) 0.0045(9) -0.0048(9)
C63 0.0598(17) 0.0287(12) 0.0308(13) 0.0089(10) 0.0096(12) -0.0061(12)
C64 0.0417(13) 0.0252(11) 0.0258(11) 0.0090(9) -0.0031(10) -0.0060(10)
C65 0.0522(16) 0.0491(16) 0.0336(13) 0.0253(12) 0.0082(12) -0.0001(13)
C66 0.0519(15) 0.0204(10) 0.0161(10) 0.0050(8) 0.0028(9) -0.0091(10)
C67 0.0477(16) 0.0488(17) 0.0530(17) 0.0315(14) 0.0055(13) 0.0087(13)
C68 0.0416(13) 0.0222(11) 0.0243(11) 0.0055(9) 0.0021(10) -0.0060(10)
C69 0.0558(18) 0.0318(14) 0.0503(17) 0.0101(12) 0.0134(14) -0.0029(12)
C70 0.0362(12) 0.0304(12) 0.0286(11) 0.0168(10) 0.0024(9) -0.0007(10)
C71 0.0568(18) 0.0327(14) 0.0398(15) 0.0039(12) 0.0163(13) -0.0091(12)
C72 0.0468(14) 0.0214(10) 0.0182(10) 0.0071(8) 0.0016(9) -0.0078(9)
C73 0.0586(18) 0.0417(15) 0.0489(17) 0.0270(13) -0.0062(14) -0.0053(13)
C74 0.0354(12) 0.0304(12) 0.0269(11) 0.0145(10) 0.0001(9) -0.0079(10)
C75 0.0453(15) 0.0410(15) 0.0421(15) 0.0193(12) 0.0066(12) 0.0077(12)
C76 0.0428(13) 0.0200(10) 0.0186(10) 0.0057(8) 0.0015(9) -0.0043(9)
C77 0.0497(16) 0.0335(14) 0.0495(16) 0.0150(12) 0.0018(13) 0.0005(12)
C78 0.0461(14) 0.0283(12) 0.0222(11) 0.0046(9) 0.0057(10) -0.0001(10)
C79 0.073(2) 0.0357(15) 0.0445(17) 0.0179(13) -0.0233(15) -0.0073(14)
C80 0.0406(13) 0.0287(12) 0.0267(11) 0.0145(10) 0.0030(10) -0.0045(10)
C81 0.0565(18) 0.0506(17) 0.0376(15) 0.0160(13) 0.0031(13) 0.0024(14)
C82 0.0435(14) 0.0308(12) 0.0244(11) 0.0070(10) 0.0005(10) -0.0067(10)
C83 0.060(2) 0.054(2) 0.070(2) 0.0164(18) 0.0016(18) 0.0105(16)
C84 0.0494(15) 0.0217(11) 0.0249(11) 0.0063(9) 0.0040(10) -0.0022(10)
C85 0.164(5) 0.066(2) 0.0346(17) 0.0254(17) -0.031(2) -0.021(3)
C86 0.0349(13) 0.0356(13) 0.0435(14) 0.0231(12) 0.0013(11) -0.0068(10)

loop_
_atom_type_symbol
_atom_type_description
_atom_type_scat_dispersion_real
_atom_type_scat_dispersion_imag
_atom_type_scat_source
C C 0.0137 0.0067 'International Tables Vol C Tables 4.2.6.8 and 6.1.1.4'
H H 0.0000 0.0000 'International Tables Vol C Tables 4.2.6.8 and 6.1.1.4'
B B 0.0070 0.0029 'International Tables Vol C Tables 4.2.6.8 and 6.1.1.4'
N N 0.0241 0.0134 'International Tables Vol C Tables 4.2.6.8 and 6.1.1.4'

loop_
_geom_angle_atom_site_label_1
_geom_angle_atom_site_label_2
_geom_angle_atom_site_label_3
_geom_angle
_geom_angle_site_symmetry_1
_geom_angle_site_symmetry_3
_geom_angle_publ_flag
C16 N1 C66 118.76(18) . . ?
C72 N1 C16 123.97(18) . . ?
C72 N1 C66 116.83(18) . . ?
N2 C1 C26 118.20(19) . . ?
N2 C1 C34 118.59(19) . . ?
C34 C1 C26 123.20(19) . . ?
C4 B1 C36 130.4(2) . . ?
C34 B1 C4 113.35(19) . . ?
C34 B1 C36 116.1(2) . . ?
C1 N2 C10 119.60(18) . . ?
C1 N2 C12 120.39(18) . . ?
C12 N2 C10 120.00(17) . . ?
C32 C2 C83 120.8(3) . . ?
C79 C2 C32 117.7(3) . . ?
C79 C2 C83 121.4(3) . . ?
C26 B2 C22 113.92(19) . . ?
C26 B2 C42 115.80(19) . . ?
C42 B2 C22 130.2(2) . . ?
C14 N3 C32 116.39(17) . . ?
C56 N3 C14 124.08(18) . . ?
C56 N3 C32 119.16(18) . . ?
C78 C3 H3 120.4 . . ?
C84 C3 H3 120.4 . . ?
C84 C3 C78 119.1(2) . . ?
C10 C4 B1 118.21(19) . . ?
C84 C4 B1 124.0(2) . . ?
C84 C4 C10 117.1(2) . . ?
H5A C5 H5B 109.5 . . ?
H5A C5 H5C 109.5 . . ?
H5B C5 H5C 109.5 . . ?
C43 C5 H5A 109.5 . . ?
C43 C5 H5B 109.5 . . ?
C43 C5 H5C 109.5 . . ?
C20 C6 C58 101.61(19) . . ?
C20 C6 C62 116.2(2) . . ?
C20 C6 C68 114.05(19) . . ?
C62 C6 C58 112.36(19) . . ?
C68 C6 C58 111.7(2) . . ?
C68 C6 C62 101.29(18) . . ?
C65 C7 H7 121.2 . . ?
C65 C7 C80 117.6(2) . . ?
C80 C7 H7 121.2 . . ?
C18 C8 C80 108.4(2) . . ?
C52 C8 C18 121.4(2) . . ?
C52 C8 C80 130.0(2) . . ?
C15 C9 H9 119.4 . . ?
C67 C9 H9 119.4 . . ?
C67 C9 C15 121.2(3) . . ?
C4 C10 N2 120.94(19) . . ?
C54 C10 N2 118.5(2) . . ?
C54 C10 C4 120.4(2) . . ?
C35 C11 H11 120.2 . . ?
C35 C11 C46 119.7(3) . . ?
C46 C11 H11 120.2 . . ?
C22 C12 N2 120.9(2) . . ?
C64 C12 N2 118.4(2) . . ?
C64 C12 C22 120.6(2) . . ?
C47 C13 H13 119.7 . . ?
C47 C13 C51 120.7(2) . . ?
C51 C13 H13 119.7 . . ?
N3 C14 C26 118.60(19) . . ?
C25 C14 N3 119.24(19) . . ?
C25 C14 C26 122.2(2) . . ?
C9 C15 H15 121.0 . . ?
C9 C15 C74 118.1(3) . . ?
C74 C15 H15 121.0 . . ?
N1 C16 C36 121.4(2) . . ?
C52 C16 N1 117.6(2) . . ?
C52 C16 C36 120.9(2) . . ?
C27 C17 H17 118.7 . . ?
C33 C17 H17 118.7 . . ?
C33 C17 C27 122.7(3) . . ?
C8 C18 C44 110.84(19) . . ?
C50 C18 C8 119.2(2) . . ?
C50 C18 C44 129.8(2) . . ?
C39 C19 C85 122.1(4) . . ?
C79 C19 C39 118.5(3) . . ?
C79 C19 C85 119.4(4) . . ?
C23 C20 C6 128.8(2) . . ?
C23 C20 C48 120.0(2) . . ?
C48 C20 C6 111.3(2) . . ?
H21A C21 H21B 109.5 . . ?
H21A C21 H21C 109.5 . . ?
H21B C21 H21C 109.5 . . ?
C33 C21 H21A 109.5 . . ?
C33 C21 H21B 109.5 . . ?
C33 C21 H21C 109.5 . . ?
C12 C22 B2 118.14(19) . . ?
C49 C22 B2 125.0(2) . . ?
C49 C22 C12 116.5(2) . . ?
C20 C23 H23 120.6 . . ?
C20 C23 C77 118.8(3) . . ?
C77 C23 H23 120.6 . . ?
C46 C24 C44 110.2(2) . . ?
C53 C24 C44 129.2(2) . . ?
C53 C24 C46 120.5(2) . . ?
C14 C25 H25 120.3 . . ?
C14 C25 C72 119.3(2) . . ?
C72 C25 H25 120.3 . . ?
C1 C26 B2 122.30(19) . . ?
C1 C26 C14 116.36(19) . . ?
C14 C26 B2 121.31(19) . . ?
C17 C27 C81 121.1(3) . . ?
C66 C27 C17 117.4(3) . . ?
C66 C27 C81 121.4(2) . . ?
C30 C28 C38 130.4(2) . . ?
C30 C28 C62 121.0(2) . . ?
C62 C28 C38 108.5(2) . . ?
C40 C29 H29 120.5 . . ?
C71 C29 H29 120.5 . . ?
C71 C29 C40 119.0(3) . . ?
C28 C30 H30 120.3 . . ?
C28 C30 C56 119.4(2) . . ?
C56 C30 H30 120.3 . . ?
C48 C31 H31 120.4 . . ?
C48 C31 C73 119.2(3) . . ?
C73 C31 H31 120.4 . . ?
C2 C32 N3 119.1(2) . . ?
C2 C32 C43 122.2(2) . . ?
C43 C32 N3 118.6(2) . . ?
C17 C33 C21 121.9(3) . . ?
C17 C33 C37 118.3(2) . . ?
C37 C33 C21 119.7(3) . . ?
C1 C34 B1 122.50(19) . . ?
C1 C34 C72 116.90(19) . . ?
C72 C34 B1 120.58(19) . . ?
C11 C35 H35 119.7 . . ?
C11 C35 C75 120.6(3) . . ?
C75 C35 H35 119.7 . . ?
C16 C36 B1 117.32(19) . . ?
C50 C36 B1 125.1(2) . . ?
C50 C36 C16 117.4(2) . . ?
C33 C37 H37 119.0 . . ?
C33 C37 C63 122.0(3) . . ?
C63 C37 H37 119.0 . . ?
C68 C38 C28 108.4(2) . . ?
C82 C38 C28 130.8(2) . . ?
C82 C38 C68 120.7(2) . . ?
C19 C39 H39 119.0 . . ?
C19 C39 C43 122.0(3) . . ?
C43 C39 H39 119.0 . . ?
C29 C40 C48 131.1(2) . . ?
C29 C40 C58 120.0(3) . . ?
C58 C40 C48 108.9(2) . . ?
H41A C41 H41B 109.5 . . ?
H41A C41 H41C 109.5 . . ?
H41B C41 H41C 109.5 . . ?
C63 C41 H41A 109.5 . . ?
C63 C41 H41B 109.5 . . ?
C63 C41 H41C 109.5 . . ?
C56 C42 B2 117.72(19) . . ?
C56 C42 C76 117.65(19) . . ?
C76 C42 B2 124.46(19) . . ?
C32 C43 C5 121.7(2) . . ?
C32 C43 C39 117.3(3) . . ?
C39 C43 C5 120.9(3) . . ?
C18 C44 C70 100.62(18) . . ?
C24 C44 C18 118.6(2) . . ?
C24 C44 C60 101.31(19) . . ?
C24 C44 C70 109.52(18) . . ?
C60 C44 C18 114.84(19) . . ?
C60 C44 C70 112.3(2) . . ?
C59 C45 H45 119.8 . . ?
C64 C45 H45 119.8 . . ?
C64 C45 C59 120.4(2) . . ?
C11 C46 C24 119.8(2) . . ?
C11 C46 C74 131.5(2) . . ?
C24 C46 C74 108.7(2) . . ?
C13 C47 H47 119.5 . . ?
C13 C47 C82 121.0(2) . . ?
C82 C47 H47 119.5 . . ?
C20 C48 C40 108.1(2) . . ?
C31 C48 C20 120.8(3) . . ?
C31 C48 C40 131.1(2) . . ?
C22 C49 H49 118.4 . . ?
C59 C49 C22 123.3(2) . . ?
C59 C49 H49 118.4 . . ?
C18 C50 C36 121.8(2) . . ?
C18 C50 H50 119.1 . . ?
C36 C50 H50 119.1 . . ?
C13 C51 H51 120.5 . . ?
C68 C51 C13 119.0(2) . . ?
C68 C51 H51 120.5 . . ?
C8 C52 C16 119.2(2) . . ?
C8 C52 H52 120.4 . . ?
C16 C52 H52 120.4 . . ?
C24 C53 H53 120.6 . . ?
C24 C53 C75 118.7(2) . . ?
C75 C53 H53 120.6 . . ?
C10 C54 H54 119.8 . . ?
C78 C54 C10 120.3(2) . . ?
C78 C54 H54 119.8 . . ?
C65 C55 H55 119.5 . . ?
C65 C55 C86 121.1(2) . . ?
C86 C55 H55 119.5 . . ?
N3 C56 C30 117.81(19) . . ?
N3 C56 C42 121.32(19) . . ?
C30 C56 C42 120.8(2) . . ?
C60 C57 H57 121.0 . . ?
C60 C57 C67 118.1(3) . . ?
C67 C57 H57 121.0 . . ?
C40 C58 C6 110.0(2) . . ?
C61 C58 C6 129.0(2) . . ?
C61 C58 C40 121.0(2) . . ?
C45 C59 H59 120.6 . . ?
C49 C59 C45 118.8(2) . . ?
C49 C59 H59 120.6 . . ?
C57 C60 C44 129.0(2) . . ?
C57 C60 C74 120.9(2) . . ?
C74 C60 C44 110.1(2) . . ?
C58 C61 H61 120.9 . . ?
C58 C61 C69 118.2(3) . . ?
C69 C61 H61 120.9 . . ?
C28 C62 C6 110.63(19) . . ?
C76 C62 C6 129.6(2) . . ?
C76 C62 C28 119.7(2) . . ?
C37 C63 C41 122.2(3) . . ?
C66 C63 C37 116.6(3) . . ?
C66 C63 C41 121.2(2) . . ?
C12 C64 H64 119.9 . . ?
C45 C64 C12 120.1(2) . . ?
C45 C64 H64 119.9 . . ?
C7 C65 H65 119.4 . . ?
C55 C65 C7 121.2(2) . . ?
C55 C65 H65 119.4 . . ?
C27 C66 N1 119.3(2) . . ?
C27 C66 C63 123.0(2) . . ?
C63 C66 N1 117.6(2) . . ?
C9 C67 C57 121.5(3) . . ?
C9 C67 H67 119.3 . . ?
C57 C67 H67 119.3 . . ?
C38 C68 C6 111.1(2) . . ?
C51 C68 C6 128.6(2) . . ?
C51 C68 C38 120.2(2) . . ?
C61 C69 H69 119.1 . . ?
C71 C69 C61 121.7(3) . . ?
C71 C69 H69 119.1 . . ?
C80 C70 C44 111.3(2) . . ?
C86 C70 C44 127.9(2) . . ?
C86 C70 C80 120.8(2) . . ?
C29 C71 H71 120.0 . . ?
C69 C71 C29 120.1(3) . . ?
C69 C71 H71 120.0 . . ?
N1 C72 C25 119.13(19) . . ?
N1 C72 C34 119.21(19) . . ?
C25 C72 C34 121.7(2) . . ?
C31 C73 H73 120.0 . . ?
C77 C73 C31 120.0(3) . . ?
C77 C73 H73 120.0 . . ?
C15 C74 C46 130.6(2) . . ?
C60 C74 C15 120.3(2) . . ?
C60 C74 C46 109.0(2) . . ?
C35 C75 H75 119.7 . . ?
C53 C75 C35 120.7(3) . . ?
C53 C75 H75 119.7 . . ?
C42 C76 H76 119.3 . . ?
C62 C76 C42 121.3(2) . . ?
C62 C76 H76 119.3 . . ?
C23 C77 H77 119.4 . . ?
C73 C77 C23 121.2(3) . . ?
C73 C77 H77 119.4 . . ?
C3 C78 H78 119.8 . . ?
C54 C78 C3 120.4(2) . . ?
C54 C78 H78 119.8 . . ?
C2 C79 H79 118.9 . . ?
C19 C79 C2 122.3(3) . . ?
C19 C79 H79 118.9 . . ?
C7 C80 C8 130.4(2) . . ?
C70 C80 C7 120.7(2) . . ?
C70 C80 C8 108.7(2) . . ?
C27 C81 H81A 109.5 . . ?
C27 C81 H81B 109.5 . . ?
C27 C81 H81C 109.5 . . ?
H81A C81 H81B 109.5 . . ?
H81A C81 H81C 109.5 . . ?
H81B C81 H81C 109.5 . . ?
C38 C82 H82 120.8 . . ?
C47 C82 C38 118.4(2) . . ?
C47 C82 H82 120.8 . . ?
C2 C83 H83A 109.5 . . ?
C2 C83 H83B 109.5 . . ?
C2 C83 H83C 109.5 . . ?
H83A C83 H83B 109.5 . . ?
H83A C83 H83C 109.5 . . ?
H83B C83 H83C 109.5 . . ?
C3 C84 C4 122.5(2) . . ?
C3 C84 H84 118.7 . . ?
C4 C84 H84 118.7 . . ?
C19 C85 H85A 109.5 . . ?
C19 C85 H85B 109.5 . . ?
C19 C85 H85C 109.5 . . ?
H85A C85 H85B 109.5 . . ?
H85A C85 H85C 109.5 . . ?
H85B C85 H85C 109.5 . . ?
C55 C86 H86 120.7 . . ?
C70 C86 C55 118.5(2) . . ?
C70 C86 H86 120.7 . . ?

loop_
_geom_bond_atom_site_label_1
_geom_bond_atom_site_label_2
_geom_bond_distance
_geom_bond_site_symmetry_2
_geom_bond_publ_flag
N1 C16 1.407(3) . ?
N1 C66 1.458(3) . ?
N1 C72 1.388(3) . ?
C1 N2 1.401(3) . ?
C1 C26 1.418(3) . ?
C1 C34 1.406(3) . ?
B1 C4 1.545(3) . ?
B1 C34 1.509(3) . ?
B1 C36 1.547(3) . ?
N2 C10 1.432(3) . ?
N2 C12 1.429(3) . ?
C2 C32 1.394(4) . ?
C2 C79 1.384(4) . ?
C2 C83 1.505(5) . ?
B2 C22 1.552(3) . ?
B2 C26 1.501(3) . ?
B2 C42 1.544(3) . ?
N3 C14 1.399(3) . ?
N3 C32 1.453(3) . ?
N3 C56 1.399(3) . ?
C3 H3 0.9500 . ?
C3 C78 1.397(4) . ?
C3 C84 1.381(3) . ?
C4 C10 1.413(3) . ?
C4 C84 1.409(3) . ?
C5 H5A 0.9800 . ?
C5 H5B 0.9800 . ?
C5 H5C 0.9800 . ?
C5 C43 1.492(4) . ?
C6 C20 1.515(4) . ?
C6 C58 1.539(3) . ?
C6 C62 1.525(3) . ?
C6 C68 1.525(3) . ?
C7 H7 0.9500 . ?
C7 C65 1.398(4) . ?
C7 C80 1.399(3) . ?
C8 C18 1.412(3) . ?
C8 C52 1.373(3) . ?
C8 C80 1.470(3) . ?
C9 H9 0.9500 . ?
C9 C15 1.391(4) . ?
C9 C67 1.370(5) . ?
C10 C54 1.406(3) . ?
C11 H11 0.9500 . ?
C11 C35 1.373(4) . ?
C11 C46 1.394(4) . ?
C12 C22 1.410(3) . ?
C12 C64 1.403(3) . ?
C13 H13 0.9500 . ?
C13 C47 1.389(4) . ?
C13 C51 1.394(4) . ?
C14 C25 1.385(3) . ?
C14 C26 1.422(3) . ?
C15 H15 0.9500 . ?
C15 C74 1.403(3) . ?
C16 C36 1.422(3) . ?
C16 C52 1.406(3) . ?
C17 H17 0.9500 . ?
C17 C27 1.396(3) . ?
C17 C33 1.374(5) . ?
C18 C44 1.533(3) . ?
C18 C50 1.373(3) . ?
C19 C39 1.381(5) . ?
C19 C79 1.379(5) . ?
C19 C85 1.522(4) . ?
C20 C23 1.383(4) . ?
C20 C48 1.408(3) . ?
C21 H21A 0.9800 . ?
C21 H21B 0.9800 . ?
C21 H21C 0.9800 . ?
C21 C33 1.513(4) . ?
C22 C49 1.409(3) . ?
C23 H23 0.9500 . ?
C23 C77 1.394(4) . ?
C24 C44 1.517(3) . ?
C24 C46 1.408(3) . ?
C24 C53 1.388(4) . ?
C25 H25 0.9500 . ?
C25 C72 1.398(3) . ?
C27 C66 1.377(4) . ?
C27 C81 1.494(4) . ?
C28 C30 1.379(3) . ?
C28 C38 1.465(3) . ?
C28 C62 1.414(3) . ?
C29 H29 0.9500 . ?
C29 C40 1.390(4) . ?
C29 C71 1.389(5) . ?
C30 H30 0.9500 . ?
C30 C56 1.410(3) . ?
C31 H31 0.9500 . ?
C31 C48 1.380(4) . ?
C31 C73 1.392(5) . ?
C32 C43 1.394(4) . ?
C33 C37 1.387(5) . ?
C34 C72 1.420(3) . ?
C35 H35 0.9500 . ?
C35 C75 1.396(4) . ?
C36 C50 1.414(3) . ?
C37 H37 0.9500 . ?
C37 C63 1.408(4) . ?
C38 C68 1.404(3) . ?
C38 C82 1.397(3) . ?
C39 H39 0.9500 . ?
C39 C43 1.398(4) . ?
C40 C48 1.470(4) . ?
C40 C58 1.409(3) . ?
C41 H41A 0.9800 . ?
C41 H41B 0.9800 . ?
C41 H41C 0.9800 . ?
C41 C63 1.482(5) . ?
C42 C56 1.422(3) . ?
C42 C76 1.423(3) . ?
C44 C60 1.533(3) . ?
C44 C70 1.539(3) . ?
C45 H45 0.9500 . ?
C45 C59 1.395(4) . ?
C45 C64 1.383(3) . ?
C46 C74 1.454(4) . ?
C47 H47 0.9500 . ?
C47 C82 1.392(4) . ?
C49 H49 0.9500 . ?
C49 C59 1.371(4) . ?
C50 H50 0.9500 . ?
C51 H51 0.9500 . ?
C51 C68 1.388(3) . ?
C52 H52 0.9500 . ?
C53 H53 0.9500 . ?
C53 C75 1.394(4) . ?
C54 H54 0.9500 . ?
C54 C78 1.381(3) . ?
C55 H55 0.9500 . ?
C55 C65 1.372(4) . ?
C55 C86 1.390(4) . ?
C57 H57 0.9500 . ?
C57 C60 1.386(4) . ?
C57 C67 1.396(4) . ?
C58 C61 1.371(4) . ?
C59 H59 0.9500 . ?
C60 C74 1.398(3) . ?
C61 H61 0.9500 . ?
C61 C69 1.394(4) . ?
C62 C76 1.375(3) . ?
C63 C66 1.404(4) . ?
C64 H64 0.9500 . ?
C65 H65 0.9500 . ?
C67 H67 0.9500 . ?
C69 H69 0.9500 . ?
C69 C71 1.383(5) . ?
C70 C80 1.393(3) . ?
C70 C86 1.382(3) . ?
C71 H71 0.9500 . ?
C73 H73 0.9500 . ?
C73 C77 1.387(5) . ?
C75 H75 0.9500 . ?
C76 H76 0.9500 . ?
C77 H77 0.9500 . ?
C78 H78 0.9500 . ?
C79 H79 0.9500 . ?
C81 H81A 0.9800 . ?
C81 H81B 0.9800 . ?
C81 H81C 0.9800 . ?
C82 H82 0.9500 . ?
C83 H83A 0.9800 . ?
C83 H83B 0.9800 . ?
C83 H83C 0.9800 . ?
C84 H84 0.9500 . ?
C85 H85A 0.9800 . ?
C85 H85B 0.9800 . ?
C85 H85C 0.9800 . ?
C86 H86 0.9500 . ?

loop_
_geom_torsion_atom_site_label_1
_geom_torsion_atom_site_label_2
_geom_torsion_atom_site_label_3
_geom_torsion_atom_site_label_4
_geom_torsion
_geom_torsion_site_symmetry_1
_geom_torsion_site_symmetry_2
_geom_torsion_site_symmetry_3
_geom_torsion_site_symmetry_4
_geom_torsion_publ_flag
N1 C16 C36 B1 -2.5(4) . . . . ?
N1 C16 C36 C50 -178.0(2) . . . . ?
N1 C16 C52 C8 177.7(2) . . . . ?
C1 N2 C10 C4 27.7(3) . . . . ?
C1 N2 C10 C54 -148.1(2) . . . . ?
C1 N2 C12 C22 26.4(3) . . . . ?
C1 N2 C12 C64 -149.5(2) . . . . ?
C1 C34 C72 N1 174.1(2) . . . . ?
C1 C34 C72 C25 -5.2(4) . . . . ?
B1 C4 C10 N2 -8.0(3) . . . . ?
B1 C4 C10 C54 167.7(2) . . . . ?
B1 C4 C84 C3 -170.4(3) . . . . ?
B1 C34 C72 N1 -7.1(4) . . . . ?
B1 C34 C72 C25 173.7(3) . . . . ?
B1 C36 C50 C18 -175.3(3) . . . . ?
N2 C1 C26 B2 2.7(4) . . . . ?
N2 C1 C26 C14 -175.4(2) . . . . ?
N2 C1 C34 B1 1.9(4) . . . . ?
N2 C1 C34 C72 -179.2(2) . . . . ?
N2 C10 C54 C78 179.9(2) . . . . ?
N2 C12 C22 B2 -7.2(3) . . . . ?
N2 C12 C22 C49 179.2(2) . . . . ?
N2 C12 C64 C45 -178.9(2) . . . . ?
C2 C32 C43 C5 -177.0(2) . . . . ?
C2 C32 C43 C39 0.1(3) . . . . ?
B2 C22 C49 C59 -172.3(3) . . . . ?
B2 C42 C56 N3 0.8(4) . . . . ?
B2 C42 C56 C30 178.0(2) . . . . ?
B2 C42 C76 C62 -175.2(2) . . . . ?
N3 C14 C25 C72 -179.3(2) . . . . ?
N3 C14 C26 C1 175.2(2) . . . . ?
N3 C14 C26 B2 -2.9(4) . . . . ?
N3 C32 C43 C5 -0.6(3) . . . . ?
N3 C32 C43 C39 176.5(2) . . . . ?
C4 B1 C34 C1 15.9(4) . . . . ?
C4 B1 C34 C72 -162.9(2) . . . . ?
C4 B1 C36 C16 166.9(3) . . . . ?
C4 B1 C36 C50 -17.9(4) . . . . ?
C4 C10 C54 C78 4.1(4) . . . . ?
C6 C20 C23 C77 177.4(2) . . . . ?
C6 C20 C48 C31 -176.8(2) . . . . ?
C6 C20 C48 C40 2.7(3) . . . . ?
C6 C58 C61 C69 178.7(2) . . . . ?
C6 C62 C76 C42 174.3(2) . . . . ?
C8 C18 C44 C24 -117.4(2) . . . . ?
C8 C18 C44 C60 122.7(2) . . . . ?
C8 C18 C44 C70 1.8(3) . . . . ?
C8 C18 C50 C36 0.7(4) . . . . ?
C9 C15 C74 C46 -175.1(3) . . . . ?
C9 C15 C74 C60 1.4(4) . . . . ?
C10 N2 C12 C22 -153.1(2) . . . . ?
C10 N2 C12 C64 31.0(3) . . . . ?
C10 C4 C84 C3 -0.1(4) . . . . ?
C10 C54 C78 C3 -1.6(4) . . . . ?
C11 C35 C75 C53 1.4(4) . . . . ?
C11 C46 C74 C15 -4.8(4) . . . . ?
C11 C46 C74 C60 178.3(3) . . . . ?
C12 N2 C10 C4 -152.8(2) . . . . ?
C12 N2 C10 C54 31.4(3) . . . . ?
C12 C22 C49 C59 0.8(4) . . . . ?
C13 C47 C82 C38 0.8(4) . . . . ?
C13 C51 C68 C6 -178.0(3) . . . . ?
C13 C51 C68 C38 -0.2(4) . . . . ?
C14 N3 C32 C2 91.2(3) . . . . ?
C14 N3 C32 C43 -85.3(3) . . . . ?
C14 N3 C56 C30 -169.5(2) . . . . ?
C14 N3 C56 C42 7.8(4) . . . . ?
C14 C25 C72 N1 -175.3(2) . . . . ?
C14 C25 C72 C34 4.0(4) . . . . ?
C15 C9 C67 C57 0.8(5) . . . . ?
C16 N1 C66 C27 94.7(3) . . . . ?
C16 N1 C66 C63 -88.3(3) . . . . ?
C16 N1 C72 C25 174.9(2) . . . . ?
C16 N1 C72 C34 -4.4(4) . . . . ?
C16 C36 C50 C18 -0.2(4) . . . . ?
C17 C27 C66 N1 177.8(2) . . . . ?
C17 C27 C66 C63 0.9(4) . . . . ?
C17 C33 C37 C63 -0.3(4) . . . . ?
C18 C8 C52 C16 0.9(4) . . . . ?
C18 C8 C80 C7 -177.4(3) . . . . ?
C18 C8 C80 C70 -0.7(3) . . . . ?
C18 C44 C60 C57 -43.8(3) . . . . ?
C18 C44 C60 C74 136.5(2) . . . . ?
C18 C44 C70 C80 -2.3(3) . . . . ?
C18 C44 C70 C86 177.9(3) . . . . ?
C19 C39 C43 C5 178.5(3) . . . . ?
C19 C39 C43 C32 1.4(4) . . . . ?
C20 C6 C58 C40 -0.4(2) . . . . ?
C20 C6 C58 C61 179.3(2) . . . . ?
C20 C6 C62 C28 -124.5(2) . . . . ?
C20 C6 C62 C76 58.8(3) . . . . ?
C20 C6 C68 C38 125.8(2) . . . . ?
C20 C6 C68 C51 -56.3(4) . . . . ?
C20 C23 C77 C73 -1.4(4) . . . . ?
C21 C33 C37 C63 -179.9(3) . . . . ?
C22 B2 C26 C1 14.6(4) . . . . ?
C22 B2 C26 C14 -167.4(2) . . . . ?
C22 B2 C42 C56 168.2(2) . . . . ?
C22 B2 C42 C76 -16.6(4) . . . . ?
C22 C12 C64 C45 5.2(4) . . . . ?
C22 C49 C59 C45 3.3(4) . . . . ?
C23 C20 C48 C31 1.7(4) . . . . ?
C23 C20 C48 C40 -178.9(2) . . . . ?
C24 C44 C60 C57 -172.9(2) . . . . ?
C24 C44 C60 C74 7.4(2) . . . . ?
C24 C44 C70 C80 123.3(2) . . . . ?
C24 C44 C70 C86 -56.4(3) . . . . ?
C24 C46 C74 C15 174.7(2) . . . . ?
C24 C46 C74 C60 -2.1(3) . . . . ?
C24 C53 C75 C35 -0.2(4) . . . . ?
C25 C14 C26 C1 -5.9(4) . . . . ?
C25 C14 C26 B2 175.9(3) . . . . ?
C26 C1 N2 C10 155.8(2) . . . . ?
C26 C1 N2 C12 -23.7(3) . . . . ?
C26 C1 C34 B1 -178.1(2) . . . . ?
C26 C1 C34 C72 0.8(4) . . . . ?
C26 B2 C22 C12 -12.0(3) . . . . ?
C26 B2 C22 C49 161.0(2) . . . . ?
C26 B2 C42 C56 -9.3(3) . . . . ?
C26 B2 C42 C76 165.9(2) . . . . ?
C26 C14 C25 C72 1.9(4) . . . . ?
C27 C17 C33 C21 179.4(3) . . . . ?
C27 C17 C33 C37 -0.2(4) . . . . ?
C28 C30 C56 N3 174.5(2) . . . . ?
C28 C30 C56 C42 -2.7(4) . . . . ?
C28 C38 C68 C6 0.1(3) . . . . ?
C28 C38 C68 C51 -178.0(2) . . . . ?
C28 C38 C82 C47 177.1(3) . . . . ?
C28 C62 C76 C42 -2.1(4) . . . . ?
C29 C40 C48 C20 176.2(2) . . . . ?
C29 C40 C48 C31 -4.4(4) . . . . ?
C29 C40 C58 C6 -177.2(2) . . . . ?
C29 C40 C58 C61 3.0(4) . . . . ?
C30 C28 C38 C68 174.7(3) . . . . ?
C30 C28 C38 C82 -2.5(5) . . . . ?
C30 C28 C62 C6 -175.2(2) . . . . ?
C30 C28 C62 C76 1.9(4) . . . . ?
C31 C73 C77 C23 2.7(4) . . . . ?
C32 C2 C79 C19 1.8(4) . . . . ?
C32 N3 C14 C25 1.4(4) . . . . ?
C32 N3 C14 C26 -179.7(2) . . . . ?
C32 N3 C56 C30 3.3(3) . . . . ?
C32 N3 C56 C42 -179.4(2) . . . . ?
C33 C17 C27 C66 -0.1(4) . . . . ?
C33 C17 C27 C81 177.5(3) . . . . ?
C33 C37 C63 C41 -177.1(3) . . . . ?
C33 C37 C63 C66 1.1(4) . . . . ?
C34 C1 N2 C10 -24.2(3) . . . . ?
C34 C1 N2 C12 156.3(2) . . . . ?
C34 C1 C26 B2 -177.3(2) . . . . ?
C34 C1 C26 C14 4.6(4) . . . . ?
C34 B1 C4 C10 -12.5(3) . . . . ?
C34 B1 C4 C84 157.7(2) . . . . ?
C34 B1 C36 C16 -8.0(4) . . . . ?
C34 B1 C36 C50 167.2(2) . . . . ?
C35 C11 C46 C24 -1.7(4) . . . . ?
C35 C11 C46 C74 177.8(3) . . . . ?
C36 B1 C4 C10 172.5(3) . . . . ?
C36 B1 C4 C84 -17.3(4) . . . . ?
C36 B1 C34 C1 -168.3(2) . . . . ?
C36 B1 C34 C72 12.9(4) . . . . ?
C36 C16 C52 C8 -0.3(4) . . . . ?
C37 C63 C66 N1 -178.3(2) . . . . ?
C37 C63 C66 C27 -1.3(4) . . . . ?
C38 C28 C30 C56 -174.0(3) . . . . ?
C38 C28 C62 C6 0.5(3) . . . . ?
C38 C28 C62 C76 177.5(2) . . . . ?
C39 C19 C79 C2 -0.3(4) . . . . ?
C40 C29 C71 C69 0.6(4) . . . . ?
C40 C58 C61 C69 -1.6(4) . . . . ?
C41 C63 C66 N1 -0.2(4) . . . . ?
C41 C63 C66 C27 176.8(3) . . . . ?
C42 B2 C22 C12 170.4(2) . . . . ?
C42 B2 C22 C49 -16.6(4) . . . . ?
C42 B2 C26 C1 -167.5(2) . . . . ?
C42 B2 C26 C14 10.5(4) . . . . ?
C44 C18 C50 C36 176.0(2) . . . . ?
C44 C24 C46 C11 -173.3(2) . . . . ?
C44 C24 C46 C74 7.2(3) . . . . ?
C44 C24 C53 C75 173.4(2) . . . . ?
C44 C60 C74 C15 179.1(2) . . . . ?
C44 C60 C74 C46 -3.7(3) . . . . ?
C44 C70 C80 C7 179.0(2) . . . . ?
C44 C70 C80 C8 2.0(3) . . . . ?
C44 C70 C86 C55 -179.9(3) . . . . ?
C46 C11 C35 C75 -0.4(4) . . . . ?
C46 C24 C44 C18 -135.4(2) . . . . ?
C46 C24 C44 C60 -8.8(2) . . . . ?
C46 C24 C44 C70 110.0(2) . . . . ?
C46 C24 C53 C75 -2.0(4) . . . . ?
C47 C13 C51 C68 1.2(4) . . . . ?
C48 C20 C23 C77 -0.7(4) . . . . ?
C48 C31 C73 C77 -1.8(4) . . . . ?
C48 C40 C58 C6 2.0(3) . . . . ?
C48 C40 C58 C61 -177.8(2) . . . . ?
C50 C18 C44 C24 67.0(4) . . . . ?
C50 C18 C44 C60 -52.9(4) . . . . ?
C50 C18 C44 C70 -173.7(3) . . . . ?
C51 C13 C47 C82 -1.5(4) . . . . ?
C52 C8 C18 C44 -177.2(2) . . . . ?
C52 C8 C18 C50 -1.1(4) . . . . ?
C52 C8 C80 C7 -1.4(5) . . . . ?
C52 C8 C80 C70 175.3(3) . . . . ?
C52 C16 C36 B1 175.5(2) . . . . ?
C52 C16 C36 C50 -0.1(4) . . . . ?
C53 C24 C44 C18 48.8(3) . . . . ?
C53 C24 C44 C60 175.5(2) . . . . ?
C53 C24 C44 C70 -65.8(3) . . . . ?
C53 C24 C46 C11 3.0(4) . . . . ?
C53 C24 C46 C74 -176.6(2) . . . . ?
C56 N3 C14 C25 174.4(2) . . . . ?
C56 N3 C14 C26 -6.8(4) . . . . ?
C56 N3 C32 C2 -82.2(3) . . . . ?
C56 N3 C32 C43 101.3(3) . . . . ?
C56 C42 C76 C62 0.0(4) . . . . ?
C57 C60 C74 C15 -0.6(4) . . . . ?
C57 C60 C74 C46 176.6(2) . . . . ?
C58 C6 C20 C23 -179.7(2) . . . . ?
C58 C6 C20 C48 -1.4(2) . . . . ?
C58 C6 C62 C28 119.0(2) . . . . ?
C58 C6 C62 C76 -57.7(4) . . . . ?
C58 C6 C68 C38 -119.7(2) . . . . ?
C58 C6 C68 C51 58.3(3) . . . . ?
C58 C40 C48 C20 -2.9(3) . . . . ?
C58 C40 C48 C31 176.5(3) . . . . ?
C58 C61 C69 C71 -0.4(4) . . . . ?
C59 C45 C64 C12 -1.0(4) . . . . ?
C60 C44 C70 C80 -124.9(2) . . . . ?
C60 C44 C70 C86 55.3(3) . . . . ?
C60 C57 C67 C9 0.2(4) . . . . ?
C61 C69 C71 C29 0.8(4) . . . . ?
C62 C6 C20 C23 58.0(3) . . . . ?
C62 C6 C20 C48 -123.7(2) . . . . ?
C62 C6 C58 C40 124.5(2) . . . . ?
C62 C6 C58 C61 -55.8(3) . . . . ?
C62 C6 C68 C38 0.1(3) . . . . ?
C62 C6 C68 C51 178.1(3) . . . . ?
C62 C28 C30 C56 0.5(4) . . . . ?
C62 C28 C38 C68 -0.4(3) . . . . ?
C62 C28 C38 C82 -177.6(3) . . . . ?
C64 C12 C22 B2 168.6(2) . . . . ?
C64 C12 C22 C49 -5.0(4) . . . . ?
C64 C45 C59 C49 -3.2(4) . . . . ?
C65 C7 C80 C8 176.9(3) . . . . ?
C65 C7 C80 C70 0.6(4) . . . . ?
C65 C55 C86 C70 1.1(4) . . . . ?
C66 N1 C16 C36 -178.5(2) . . . . ?
C66 N1 C16 C52 3.5(4) . . . . ?
C66 N1 C72 C25 2.6(4) . . . . ?
C66 N1 C72 C34 -176.7(2) . . . . ?
C67 C9 C15 C74 -1.6(4) . . . . ?
C67 C57 C60 C44 -179.9(2) . . . . ?
C67 C57 C60 C74 -0.3(4) . . . . ?
C68 C6 C20 C23 -59.3(3) . . . . ?
C68 C6 C20 C48 119.0(2) . . . . ?
C68 C6 C58 C40 -122.4(2) . . . . ?
C68 C6 C58 C61 57.3(3) . . . . ?
C68 C6 C62 C28 -0.4(3) . . . . ?
C68 C6 C62 C76 -177.1(3) . . . . ?
C68 C38 C82 C47 0.2(4) . . . . ?
C70 C44 C60 C57 70.3(3) . . . . ?
C70 C44 C60 C74 -109.3(2) . . . . ?
C71 C29 C40 C48 178.5(2) . . . . ?
C71 C29 C40 C58 -2.5(4) . . . . ?
C72 N1 C16 C36 9.4(4) . . . . ?
C72 N1 C16 C52 -168.6(2) . . . . ?
C72 N1 C66 C27 -92.6(3) . . . . ?
C72 N1 C66 C63 84.5(3) . . . . ?
C73 C31 C48 C20 -0.4(4) . . . . ?
C73 C31 C48 C40 -179.7(3) . . . . ?
C76 C42 C56 N3 -174.7(2) . . . . ?
C76 C42 C56 C30 2.5(4) . . . . ?
C78 C3 C84 C4 2.5(4) . . . . ?
C79 C2 C32 N3 -178.0(2) . . . . ?
C79 C2 C32 C43 -1.6(4) . . . . ?
C79 C19 C39 C43 -1.3(4) . . . . ?
C80 C7 C65 C55 0.9(4) . . . . ?
C80 C8 C18 C44 -0.8(3) . . . . ?
C80 C8 C18 C50 175.3(2) . . . . ?
C80 C8 C52 C16 -174.7(3) . . . . ?
C80 C70 C86 C55 0.4(4) . . . . ?
C81 C27 C66 N1 0.3(3) . . . . ?
C81 C27 C66 C63 -176.7(2) . . . . ?
C82 C38 C68 C6 177.7(2) . . . . ?
C82 C38 C68 C51 -0.5(4) . . . . ?
C83 C2 C32 N3 1.3(4) . . . . ?
C83 C2 C32 C43 177.7(3) . . . . ?
C83 C2 C79 C19 -177.5(3) . . . . ?
C84 C3 C78 C54 -1.6(4) . . . . ?
C84 C4 C10 N2 -178.9(2) . . . . ?
C84 C4 C10 C54 -3.2(4) . . . . ?
C85 C19 C39 C43 179.4(3) . . . . ?
C85 C19 C79 C2 178.9(3) . . . . ?
C86 C55 C65 C7 -1.7(5) . . . . ?
C86 C70 C80 C7 -1.2(4) . . . . ?
C86 C70 C80 C8 -178.3(2) . . . . ?

loop_
_smtbx_masks_void_nr
_smtbx_masks_void_average_x
_smtbx_masks_void_average_y
_smtbx_masks_void_average_z
_smtbx_masks_void_volume
_smtbx_masks_void_count_electrons
_smtbx_masks_void_content
1 0.000 -0.725 -0.793 1661.3 515.3 ?
